data_4336320
loop_
_publ_author_name
'Yasuhide Akizuki'
'Ikuya Yamada'
'Koji Fujita'
'Norimasa Nishiyama'
'Tetuo Irifune'
'Takeshi Yajima'
'Hiroshi Kageyama'
'Katsuhisa Tanaka'

_publ_section_title
;
 A-Site-Ordered Perovskite MnCu3V4O12 with a 12-Coordinated Manganese(II)
;
_journal_name_full 'Inorganic Chemistry'
_journal_page_first 11538
_journal_page_last 11543
_journal_paper_doi 10.1021/ic401855j
_journal_volume 52
_journal_year 2013
_chemical_formula_sum 'Cu3 Mn O12 V4'
_chemical_formula_weight 641.335
_chemical_name_systematic ' ?'
_space_group_IT_number 204
_symmetry_cell_setting cubic
_symmetry_Int_Tables_number 204
_symmetry_space_group_name_Hall '-I 2 2 3'
_symmetry_space_group_name_H-M 'I m -3'
_cell_angle_alpha 90
_cell_angle_beta 90
_cell_angle_gamma 90
_cell_formula_units_Z 2
_cell_length_a 7.2547(1)
_cell_length_b 7.2547(1)
_cell_length_c 7.2547(1)
_cell_measurement_temperature 100
_cell_volume 381.820(9)
_computing_cell_refinement 'RIETAN-FP (Izumi and Momma, 2007)'
_computing_molecular_graphics 'VESTA (Momma and Izumi, 2008)'
_computing_structure_refinement 'RIETAN-FP (Izumi and Momma, 2007)'
_diffrn_ambient_temperature 100
_diffrn_radiation_wavelength 0.518970
_diffrn_source synchrotron
_exptl_crystal_density_diffrn 5.5784
_exptl_crystal_F_000 600.00
_pd_calc_method 'Rietveld Refinement'
_pd_instr_location ' ?'
_pd_meas_2theta_range_inc 0.0100
_pd_meas_2theta_range_max 76.1600
_pd_meas_2theta_range_min 0.0100
_pd_meas_number_of_points 7616
_pd_meas_scan_method step
_pd_proc_2theta_range_inc 0.0100
_pd_proc_2theta_range_max 50.0000
_pd_proc_2theta_range_min 5.0000
_pd_proc_ls_background_function 'Legendre polynomials'
_pd_proc_ls_pref_orient_corr ' ?'
_pd_proc_ls_profile_function 'split pseudo-Voigt function'
_pd_proc_ls_prof_R_factor 0.04137
_pd_proc_ls_prof_wR_expected 0.06429
_pd_proc_ls_prof_wR_factor 0.06193
_pd_spec_mounting ' ?'
_pd_spec_mount_mode reflection
_pd_spec_shape flat_sheet
_refine_diff_density_max 0.01
_refine_diff_density_min -0.01
_refine_ls_extinction_method none
_refine_ls_goodness_of_fit_all 0.9633
_refine_ls_matrix_type full
_refine_ls_number_constraints 0
_refine_ls_number_parameters 40
_refine_ls_number_restraints 0
_refine_ls_R_factor_all 0.02652
_refine_ls_R_Fsqd_factor 0.03108
_refine_ls_R_I_factor 0.03771
_refine_ls_shift/su_max 0.0
_refine_ls_weighting_details 1/<i>y</i>~i~
_refine_ls_weighting_scheme sigma
_cod_data_source_file ic401855j_si_002.cif
_cod_data_source_block phase_1
_cod_original_cell_volume 381.82(1)
_cod_database_code 4336320

loop_
_symmetry_equiv_pos_site_id
_symmetry_equiv_pos_as_xyz
1 x,y,z
2 -x,-y,z
3 -x,y,-z
4 x,-y,-z
5 z,x,y
6 z,-x,-y
7 -z,-x,y
8 -z,x,-y
9 y,z,x
10 -y,z,-x
11 y,-z,-x
12 -y,-z,x
13 -x,-y,-z
14 x,y,-z
15 x,-y,z
16 -x,y,z
17 -z,-x,-y
18 -z,x,y
19 z,x,-y
20 z,-x,y
21 -y,-z,-x
22 y,-z,x
23 -y,z,x
24 y,z,-x
25 x+1/2,y+1/2,z+1/2
26 -x+1/2,-y+1/2,z+1/2
27 -x+1/2,y+1/2,-z+1/2
28 x+1/2,-y+1/2,-z+1/2
29 z+1/2,x+1/2,y+1/2
30 z+1/2,-x+1/2,-y+1/2
31 -z+1/2,-x+1/2,y+1/2
32 -z+1/2,x+1/2,-y+1/2
33 y+1/2,z+1/2,x+1/2
34 -y+1/2,z+1/2,-x+1/2
35 y+1/2,-z+1/2,-x+1/2
36 -y+1/2,-z+1/2,x+1/2
37 -x+1/2,-y+1/2,-z+1/2
38 x+1/2,y+1/2,-z+1/2
39 x+1/2,-y+1/2,z+1/2
40 -x+1/2,y+1/2,z+1/2
41 -z+1/2,-x+1/2,-y+1/2
42 -z+1/2,x+1/2,y+1/2
43 z+1/2,x+1/2,-y+1/2
44 z+1/2,-x+1/2,y+1/2
45 -y+1/2,-z+1/2,-x+1/2
46 y+1/2,-z+1/2,x+1/2
47 -y+1/2,z+1/2,x+1/2
48 y+1/2,z+1/2,-x+1/2

loop_
_atom_site_label
_atom_site_fract_x
_atom_site_fract_y
_atom_site_fract_z
_atom_site_occupancy
_atom_site_symmetry_multiplicity
_atom_site_Wyckoff_symbol
_atom_site_adp_type
_atom_site_U_iso_or_equiv
_atom_site_type_symbol
Mn1 0 0 0 1 2 a Uiso 0.0115(8) Mn
Cu1 0 0.5 0.5 1 6 b Uiso 0.0026(3) Cu
V1 0.25 0.25 0.25 1 8 c Uiso 0.0019(2) V
O1 0.3025(4) 0.1821(4) 0 1 24 g Uiso 0.0009(5) O

loop_
_atom_type_symbol
_atom_type_description
_atom_type_scat_dispersion_real
_atom_type_scat_dispersion_imag
_atom_type_scat_source
Mn Mn2+ 0.2070 0.4077 'International Tables for Crystallography, Vol. C'
Cu Cu2+ 0.2508 0.7224 'International Tables for Crystallography, Vol. C'
V V3+ 0.1725 0.2933 'International Tables for Crystallography, Vol. C'
O O- 0.0016 0.0030 'International Tables for Crystallography, Vol. C'

loop_
_geom_angle_atom_site_label_1
_geom_angle_atom_site_label_2
_geom_angle_atom_site_label_3
_geom_angle
_geom_angle_site_symmetry_1
_geom_angle_site_symmetry_3
O1 Mn1 O1 180 1_555 2_555
O1 Mn1 O1 117.9(1) 1_555 3_555
O1 Mn1 O1 62.1(1) 1_555 4_555
O1 Mn1 O1 63.78(3) 1_555 5_555
O1 Mn1 O1 116.22(3) 1_555 6_555
O1 Mn1 O1 116.22(3) 1_555 7_555
O1 Mn1 O1 63.78(3) 1_555 8_555
O1 Mn1 O1 63.78(3) 1_555 9_555
O1 Mn1 O1 116.22(3) 1_555 10_555
O1 Mn1 O1 63.78(3) 1_555 11_555
O1 Mn1 O1 116.22(3) 1_555 12_555
O1 Mn1 O1 62.1(1) 2_555 3_555
O1 Mn1 O1 117.9(1) 2_555 4_555
O1 Mn1 O1 116.22(3) 2_555 5_555
O1 Mn1 O1 63.78(3) 2_555 6_555
O1 Mn1 O1 63.78(3) 2_555 7_555
O1 Mn1 O1 116.22(3) 2_555 8_555
O1 Mn1 O1 116.22(3) 2_555 9_555
O1 Mn1 O1 63.78(3) 2_555 10_555
O1 Mn1 O1 116.22(3) 2_555 11_555
O1 Mn1 O1 63.78(3) 2_555 12_555
O1 Mn1 O1 180 3_555 4_555
O1 Mn1 O1 63.78(3) 3_555 5_555
O1 Mn1 O1 116.22(3) 3_555 6_555
O1 Mn1 O1 116.22(3) 3_555 7_555
O1 Mn1 O1 63.78(3) 3_555 8_555
O1 Mn1 O1 116.22(3) 3_555 9_555
O1 Mn1 O1 63.78(3) 3_555 10_555
O1 Mn1 O1 116.22(3) 3_555 11_555
O1 Mn1 O1 63.78(3) 3_555 12_555
O1 Mn1 O1 116.22(3) 4_555 5_555
O1 Mn1 O1 63.78(3) 4_555 6_555
O1 Mn1 O1 63.78(3) 4_555 7_555
O1 Mn1 O1 116.22(3) 4_555 8_555
O1 Mn1 O1 63.78(3) 4_555 9_555
O1 Mn1 O1 116.22(3) 4_555 10_555
O1 Mn1 O1 63.78(3) 4_555 11_555
O1 Mn1 O1 116.22(3) 4_555 12_555
O1 Mn1 O1 180 5_555 6_555
O1 Mn1 O1 117.9(1) 5_555 7_555
O1 Mn1 O1 62.1(1) 5_555 8_555
O1 Mn1 O1 63.78(3) 5_555 9_555
O1 Mn1 O1 116.22(3) 5_555 10_555
O1 Mn1 O1 116.22(3) 5_555 11_555
O1 Mn1 O1 63.78(3) 5_555 12_555
O1 Mn1 O1 62.1(1) 6_555 7_555
O1 Mn1 O1 117.9(1) 6_555 8_555
O1 Mn1 O1 116.22(3) 6_555 9_555
O1 Mn1 O1 63.78(3) 6_555 10_555
O1 Mn1 O1 63.78(3) 6_555 11_555
O1 Mn1 O1 116.22(3) 6_555 12_555
O1 Mn1 O1 180 7_555 8_555
O1 Mn1 O1 63.78(3) 7_555 9_555
O1 Mn1 O1 116.22(3) 7_555 10_555
O1 Mn1 O1 116.22(3) 7_555 11_555
O1 Mn1 O1 63.78(3) 7_555 12_555
O1 Mn1 O1 116.22(3) 8_555 9_555
O1 Mn1 O1 63.78(3) 8_555 10_555
O1 Mn1 O1 63.78(3) 8_555 11_555
O1 Mn1 O1 116.22(3) 8_555 12_555
O1 Mn1 O1 180 9_555 10_555
O1 Mn1 O1 117.9(1) 9_555 11_555
O1 Mn1 O1 62.1(1) 9_555 12_555
O1 Mn1 O1 62.1(1) 10_555 11_555
O1 Mn1 O1 117.9(1) 10_555 12_555
O1 Mn1 O1 180 11_555 12_555
O1 Cu1 O1 85.4(2) 26_555 27_555
O1 Cu1 O1 180.0000(1) 26_555 25_455
O1 Cu1 O1 94.6(2) 26_555 28_455
O1 Cu1 O1 69.04(4) 26_555 5_555
O1 Cu1 O1 110.96(4) 26_555 7_565
O1 Cu1 O1 69.04(4) 26_555 8_556
O1 Cu1 O1 110.96(4) 26_555 6_566
O1 Cu1 O1 94.6(2) 27_555 25_455
O1 Cu1 O1 110.96(4) 27_555 5_555
O1 Cu1 O1 69.04(4) 27_555 7_565
O1 Cu1 O1 110.96(4) 27_555 8_556
O1 Cu1 O1 69.04(4) 27_555 6_566
O1 Cu1 O1 85.4(2) 25_455 28_455
O1 Cu1 O1 110.96(4) 25_455 5_555
O1 Cu1 O1 69.04(4) 25_455 7_565
O1 Cu1 O1 110.96(4) 25_455 8_556
O1 Cu1 O1 69.04(4) 25_455 6_566
O1 Cu1 O1 69.04(4) 28_455 5_555
O1 Cu1 O1 110.96(4) 28_455 7_565
O1 Cu1 O1 69.04(4) 28_455 8_556
O1 Cu1 O1 110.96(4) 28_455 6_566
O1 Cu1 O1 63.7(1) 5_555 7_565
O1 Cu1 O1 116.3(1) 5_555 8_556
O1 Cu1 O1 180.0000(1) 5_555 6_566
O1 Cu1 O1 116.3(1) 7_565 6_566
O1 Cu1 O1 63.7(1) 8_556 6_566
O1 V1 O1 180 1_555 26_555
O1 V1 O1 89.8(1) 1_555 5_555
O1 V1 O1 90.2(1) 1_555 30_555
O1 V1 O1 89.8(1) 1_555 9_555
O1 V1 O1 90.2(1) 1_555 34_555
O1 V1 O1 90.2(1) 26_555 5_555
O1 V1 O1 89.8(1) 26_555 30_555
O1 V1 O1 90.2(1) 26_555 9_555
O1 V1 O1 89.8(1) 26_555 34_555
O1 V1 O1 180.0000(1) 5_555 30_555
O1 V1 O1 89.8(1) 5_555 9_555
O1 V1 O1 90.2(1) 5_555 34_555
O1 V1 O1 90.2(1) 30_555 9_555
O1 V1 O1 89.8(1) 30_555 34_555
O1 V1 O1 180 9_555 34_555
V1 O1 V1 142.1(1) 1_555 14_555
V1 O1 Cu1 108.68(7) 1_555 25_544
V1 O1 Mn1 87.83(9) 1_555 1_555
V1 O1 O1 104.89(8) 1_555 4_555
V1 O1 O1 45.11(7) 1_555 5_555
V1 O1 O1 102.6(1) 1_555 8_555
V1 O1 O1 45.11(7) 1_555 9_555
V1 O1 O1 145.91(9) 1_555 11_555
V1 O1 Cu1 83.49(9) 1_555 9_555
V1 O1 O1 44.89(7) 1_555 30_555
V1 O1 O1 44.89(7) 1_555 34_555
V1 O1 O1 153.8(2) 1_555 31_554
V1 O1 O1 106.8(1) 1_555 36_554
V1 O1 O1 101.46(8) 1_555 3_655
V1 O1 Cu1 108.68(7) 14_555 25_544
V1 O1 Mn1 87.83(9) 14_555 1_555
V1 O1 O1 104.89(8) 14_555 4_555
V1 O1 O1 102.6(1) 14_555 5_555
V1 O1 O1 45.11(7) 14_555 8_555
V1 O1 O1 145.91(9) 14_555 9_555
V1 O1 O1 45.11(7) 14_555 11_555
V1 O1 Cu1 83.49(9) 14_555 9_555
V1 O1 O1 153.8(2) 14_555 30_555
V1 O1 O1 106.8(1) 14_555 34_555
V1 O1 O1 44.89(7) 14_555 31_554
V1 O1 O1 44.89(7) 14_555 36_554
V1 O1 O1 101.46(8) 14_555 3_655
Cu1 O1 Mn1 106.3(1) 25_544 1_555
Cu1 O1 O1 47.32(9) 25_544 4_555
Cu1 O1 O1 144.6(1) 25_544 5_555
Cu1 O1 O1 144.6(1) 25_544 8_555
Cu1 O1 O1 84.6(1) 25_544 9_555
Cu1 O1 O1 84.6(1) 25_544 11_555
Cu1 O1 Cu1 100.8(1) 25_544 9_555
Cu1 O1 O1 68.92(4) 25_544 30_555
Cu1 O1 O1 123.0(2) 25_544 34_555
Cu1 O1 O1 68.92(4) 25_544 31_554
Cu1 O1 O1 123.0(2) 25_544 36_554
Cu1 O1 O1 42.68(9) 25_544 3_655
Mn1 O1 O1 58.96(5) 1_555 4_555
Mn1 O1 O1 58.11(1) 1_555 5_555
Mn1 O1 O1 58.11(1) 1_555 8_555
Mn1 O1 O1 58.11(1) 1_555 9_555
Mn1 O1 O1 58.11(1) 1_555 11_555
Mn1 O1 Cu1 152.9(1) 1_555 9_555
Mn1 O1 O1 118.22(7) 1_555 30_555
Mn1 O1 O1 118.22(7) 1_555 34_555
Mn1 O1 O1 118.22(7) 1_555 31_554
Mn1 O1 O1 118.22(7) 1_555 36_554
Mn1 O1 O1 148.96(5) 1_555 3_655
O1 O1 O1 108.84(7) 4_555 5_555
O1 O1 O1 108.84(7) 4_555 8_555
O1 O1 O1 60.79(6) 4_555 9_555
O1 O1 O1 60.79(6) 4_555 11_555
O1 O1 Cu1 148.15(5) 4_555 9_555
O1 O1 O1 92.35(9) 4_555 30_555
O1 O1 O1 148.08(5) 4_555 34_555
O1 O1 O1 92.35(9) 4_555 31_554
O1 O1 O1 148.08(5) 4_555 36_554
O1 O1 O1 90 4_555 3_655
O1 O1 O1 58.4(1) 5_555 8_555
O1 O1 O1 60 5_555 9_555
O1 O1 O1 106.95(9) 5_555 11_555
O1 O1 Cu1 98.84(9) 5_555 9_555
O1 O1 O1 90 5_555 30_555
O1 O1 O1 60.13(8) 5_555 34_555
O1 O1 O1 145.9(1) 5_555 31_554
O1 O1 O1 90.9(1) 5_555 36_554
O1 O1 O1 144.18(1) 5_555 3_655
O1 O1 O1 106.95(9) 8_555 9_555
O1 O1 O1 60 8_555 11_555
O1 O1 Cu1 98.84(9) 8_555 9_555
O1 O1 O1 145.9(1) 8_555 30_555
O1 O1 O1 90.9(1) 8_555 34_555
O1 O1 O1 90 8_555 31_554
O1 O1 O1 60.13(8) 8_555 36_554
O1 O1 O1 144.18(1) 8_555 3_655
O1 O1 O1 108.37(3) 9_555 11_555
O1 O1 Cu1 125.80(2) 9_555 9_555
O1 O1 O1 60.13(8) 9_555 30_555
O1 O1 O1 90 9_555 34_555
O1 O1 O1 151.5(1) 9_555 31_554
O1 O1 O1 148.8(1) 9_555 36_554
O1 O1 O1 108.84(7) 9_555 3_655
O1 O1 Cu1 125.80(2) 11_555 9_555
O1 O1 O1 151.5(1) 11_555 30_555
O1 O1 O1 148.8(1) 11_555 34_555
O1 O1 O1 60.13(8) 11_555 31_554
O1 O1 O1 90 11_555 36_554
O1 O1 O1 108.84(7) 11_555 3_655
Cu1 O1 O1 71.8(1) 9_555 30_555
Cu1 O1 O1 42.04(8) 9_555 34_555
Cu1 O1 O1 71.8(1) 9_555 31_554
Cu1 O1 O1 42.04(8) 9_555 36_554
Cu1 O1 O1 58.15(5) 9_555 3_655
O1 O1 O1 59.7(2) 30_555 34_555
O1 O1 O1 116.2(1) 30_555 31_554
O1 O1 O1 113.0(1) 30_555 36_554
O1 O1 O1 58.18(5) 30_555 3_655
O1 O1 O1 113.0(1) 34_555 31_554
O1 O1 O1 63.6(1) 34_555 36_554
O1 O1 O1 87.65(9) 34_555 3_655
O1 O1 O1 59.7(2) 31_554 36_554
O1 O1 O1 58.18(5) 31_554 3_655
O1 O1 O1 87.65(9) 36_554 3_655

loop_
_geom_bond_atom_site_label_1
_geom_bond_atom_site_label_2
_geom_bond_distance
_geom_bond_site_symmetry_2
Mn1 O1 2.562(3) 1_555
Mn1 O1 2.562(3) 2_555
Mn1 O1 2.562(3) 3_555
Mn1 O1 2.562(3) 4_555
Mn1 O1 2.562(3) 5_555
Mn1 O1 2.562(3) 6_555
Mn1 O1 2.562(3) 7_555
Mn1 O1 2.562(3) 8_555
Mn1 O1 2.562(3) 9_555
Mn1 O1 2.562(3) 10_555
Mn1 O1 2.562(3) 11_555
Mn1 O1 2.562(3) 12_555
Cu1 O1 1.949(2) 26_555
Cu1 O1 1.949(2) 27_555
Cu1 O1 1.949(2) 25_455
Cu1 O1 1.949(2) 28_455
Cu1 O1 2.715(3) 5_555
Cu1 O1 2.715(3) 7_565
Cu1 O1 2.715(3) 8_556
Cu1 O1 2.715(3) 6_566
V1 O1 1.9177(8) 1_555
V1 O1 1.9177(8) 26_555
V1 O1 1.9177(8) 5_555
V1 O1 1.9177(8) 30_555
V1 O1 1.9177(8) 9_555
V1 O1 1.9177(8) 34_555
O1 V1 1.9177(8) 1_555
O1 V1 1.9177(8) 14_555
O1 Cu1 1.949(2) 25_544
O1 Mn1 2.562(3) 1_555
O1 O1 2.642(6) 4_555
O1 O1 2.707(3) 5_555
O1 O1 2.707(3) 8_555
O1 O1 2.707(3) 9_555
O1 O1 2.707(3) 11_555
O1 Cu1 2.715(3) 9_555
O1 O1 2.717(3) 30_555
O1 O1 2.717(3) 34_555
O1 O1 2.717(3) 31_554
O1 O1 2.717(3) 36_554
O1 O1 2.865(6) 3_655

loop_
_pd_phase_id
_pd_phase_block_id
_pd_phase_mass_%
1 2013-07-09_phase_1 96.38
2 2013-07-09_phase_2 3.62
